data_4125893
loop_
_publ_author_name
'Wang, Fang-Xin'
'Du, Ji-Yuan'
'Wang, Hui-Bin'
'Zhang, Peng-Lin'
'Zhang, Guo-Biao'
'Yu, Ke-Yin'
'Zhang, Xiang-Zhi'
'An, Xian-Tao'
'Cao, Ye-Xing'
'Fan, Chun-An'

_publ_section_title
;
 Total Synthesis of Lycopodium Alkaloids Palhinine A and Palhinine D.
;
_journal_issue 12
_journal_name_full 'Journal of the American Chemical Society'
_journal_page_first 4282
_journal_page_last 4285
_journal_paper_doi 10.1021/jacs.6b13401
_journal_volume 139
_journal_year 2017
_chemical_formula_moiety 'C16 H23 N O3'
_chemical_formula_sum 'C16 H23 N O3'
_chemical_formula_weight 277.35
_chemical_name_systematic
;
 ? 
;
_space_group_crystal_system monoclinic
_space_group_IT_number 14
_space_group_name_Hall '-P 2ybc'
_space_group_name_H-M_alt 'P 1 21/c 1'
_symmetry_space_group_name_Hall '-P 2ybc'
_symmetry_space_group_name_H-M 'P 1 21/c 1'
_atom_sites_solution_hydrogens geom
_atom_sites_solution_primary direct
_atom_sites_solution_secondary difmap
_audit_creation_date 2016-07-29
_audit_creation_method
;
Olex2 1.2
(compiled 2016.02.19 svn.r3266 for OlexSys, GUI svn.r5155)
;
_cell_angle_alpha 90.00
_cell_angle_beta 95.132(10)
_cell_angle_gamma 90.00
_cell_formula_units_Z 4
_cell_length_a 11.4214(14)
_cell_length_b 8.8776(10)
_cell_length_c 13.2732(13)
_cell_measurement_reflns_used 1298
_cell_measurement_temperature 172.99(10)
_cell_measurement_theta_max 28.0410
_cell_measurement_theta_min 4.1180
_cell_volume 1340.4(3)
_computing_cell_refinement
;
CrysAlisPro, Agilent Technologies,
Version 1.171.37.35 (release 13-08-2014 CrysAlis171 .NET)
(compiled Aug 13 2014,18:06:01)
;
_computing_data_collection
;
CrysAlisPro, Agilent Technologies,
Version 1.171.37.35 (release 13-08-2014 CrysAlis171 .NET)
(compiled Aug 13 2014,18:06:01)
;
_computing_data_reduction
;
CrysAlisPro, Agilent Technologies,
Version 1.171.37.35 (release 13-08-2014 CrysAlis171 .NET)
(compiled Aug 13 2014,18:06:01)
;
_computing_molecular_graphics 'Olex2 (Dolomanov et al., 2009)'
_computing_publication_material 'Olex2 (Dolomanov et al., 2009)'
_computing_structure_refinement 'ShelXL (Sheldrick, 2015)'
_computing_structure_solution 'ShelXS (Sheldrick, 2008)'
_diffrn_ambient_environment N~2~
_diffrn_ambient_temperature 172.99(10)
_diffrn_detector 'CCD plate'
_diffrn_detector_area_resol_mean 16.0733
_diffrn_detector_type Eos
_diffrn_measured_fraction_theta_full 0.998
_diffrn_measured_fraction_theta_max 0.998
_diffrn_measurement_details
;
#__ type_ start__ end____ width___ exp.time_
  1 omega  -35.00    8.50   1.4500   16.0000
omega____ theta____ kappa____ phi______ frames
    -      -19.5055  -38.0000  120.0000 30

#__ type_ start__ end____ width___ exp.time_
  2 omega    5.00   86.20   1.4500   16.0000
omega____ theta____ kappa____ phi______ frames
    -       22.7867   77.0000   30.0000 56

#__ type_ start__ end____ width___ exp.time_
  3 omega  -48.00   56.40   1.4500   16.0000
omega____ theta____ kappa____ phi______ frames
    -       22.7867  -77.0000  -90.0000 72
;
_diffrn_measurement_device 'four-circle diffractometer'
_diffrn_measurement_device_type 'SuperNova, Dual, Cu at zero, Eos'
_diffrn_measurement_method '\w scans'
_diffrn_orient_matrix_UB_11 -0.0410702000
_diffrn_orient_matrix_UB_12 0.0541067000
_diffrn_orient_matrix_UB_13 -0.0208319000
_diffrn_orient_matrix_UB_21 0.0353263000
_diffrn_orient_matrix_UB_22 0.0121700000
_diffrn_orient_matrix_UB_23 -0.0405725000
_diffrn_orient_matrix_UB_31 -0.0309656000
_diffrn_orient_matrix_UB_32 -0.0574741000
_diffrn_orient_matrix_UB_33 -0.0282131000
_diffrn_radiation_monochromator mirror
_diffrn_radiation_probe x-ray
_diffrn_radiation_type MoK\a
_diffrn_radiation_wavelength 0.71073
_diffrn_reflns_av_R_equivalents 0.0586
_diffrn_reflns_av_unetI/netI 0.0742
_diffrn_reflns_limit_h_max 13
_diffrn_reflns_limit_h_min -14
_diffrn_reflns_limit_k_max 10
_diffrn_reflns_limit_k_min -10
_diffrn_reflns_limit_l_max 16
_diffrn_reflns_limit_l_min -13
_diffrn_reflns_number 4909
_diffrn_reflns_theta_full 25.50
_diffrn_reflns_theta_max 26.01
_diffrn_reflns_theta_min 3.37
_diffrn_source 'SuperNova (Mo) X-ray Source'
_exptl_absorpt_coefficient_mu 0.094
_exptl_absorpt_correction_T_max 1.00000
_exptl_absorpt_correction_T_min 0.81614
_exptl_absorpt_correction_type multi-scan
_exptl_absorpt_process_details
;
CrysAlisPro, Agilent Technologies,
Version 1.171.37.35 (release 13-08-2014 CrysAlis171 .NET)
(compiled Aug 13 2014,18:06:01)
Empirical absorption correction using spherical harmonics,
 implemented in SCALE3 ABSPACK scaling algorithm.
;
_exptl_crystal_colour 'clear light colourless'
_exptl_crystal_colour_lustre clear
_exptl_crystal_colour_modifier light
_exptl_crystal_colour_primary colourless
_exptl_crystal_density_diffrn 1.374
_exptl_crystal_density_method 'not measured'
_exptl_crystal_description block
_exptl_crystal_F_000 600
_exptl_crystal_size_max 0.23
_exptl_crystal_size_mid 0.15
_exptl_crystal_size_min 0.14
_refine_diff_density_max 0.201
_refine_diff_density_min -0.239
_refine_diff_density_rms 0.062
_refine_ls_extinction_method none
_refine_ls_goodness_of_fit_ref 1.070
_refine_ls_hydrogen_treatment constr
_refine_ls_matrix_type full
_refine_ls_number_parameters 183
_refine_ls_number_reflns 2631
_refine_ls_number_restraints 0
_refine_ls_restrained_S_all 1.070
_refine_ls_R_factor_all 0.0835
_refine_ls_R_factor_gt 0.0646
_refine_ls_shift/su_max 0.000
_refine_ls_shift/su_mean 0.000
_refine_ls_structure_factor_coef Fsqd
_refine_ls_weighting_details 'calc w=1/[\s^2^(Fo^2^)+(0.0814P)^2^+0.1541P] where P=(Fo^2^+2Fc^2^)/3'
_refine_ls_weighting_scheme calc
_refine_ls_wR_factor_gt 0.1603
_refine_ls_wR_factor_ref 0.1836
_reflns_number_gt 1909
_reflns_number_total 2631
_reflns_threshold_expression >2sigma(I)
_cod_data_source_file ja6b13401_si_005.cif
_cod_data_source_block wangfx_0728
_cod_database_code 4125893
_reflns_odcompleteness_completeness 99.69
_reflns_odcompleteness_iscentric 1
_reflns_odcompleteness_theta 26.32
_olex2_refinement_description
;
1. Fixed Uiso
 At 1.2 times of:
  All C(H) groups, All C(H,H) groups
 At 1.5 times of:
  All O(H) groups
2.a Ternary CH refined with riding coordinates:
 C8(H8), C12(H12), C14(H14)
2.b Secondary CH2 refined with riding coordinates:
 C3(H3A,H3B), C4(H4A,H4B), C5(H5A,H5B), C6(H6A,H6B), C7(H7A,H7B), C11(H11A,
 H11B), C13(H13A,H13B), C15(H15A,H15B), C16(H16A,H16B)
2.c Idealised tetrahedral OH refined as rotating group:
 O1(H1), O2(H2)
;
_olex2_date_sample_data_collection 2016-07-28
_olex2_submission_special_instructions 'No special instructions were received'

loop_
_space_group_symop_id
_space_group_symop_operation_xyz
1 'x, y, z'
2 '-x, y+1/2, -z+1/2'
3 '-x, -y, -z'
4 'x, -y-1/2, z-1/2'

loop_
_atom_site_label
_atom_site_type_symbol
_atom_site_fract_x
_atom_site_fract_y
_atom_site_fract_z
_atom_site_U_iso_or_equiv
_atom_site_adp_type
_atom_site_occupancy
_atom_site_calc_flag
_atom_site_refinement_flags_posn
O1 O 0.51488(14) 0.0212(2) 0.14381(12) 0.0414(5) Uani 1 d .
H1 H 0.4687 0.0330 0.0934 0.062 Uiso 1 calc GR
O2 O 1.03089(15) -0.0576(2) 0.14518(14) 0.0503(5) Uani 1 d .
H2 H 1.0593 -0.0325 0.2016 0.076 Uiso 1 calc GR
O3 O 0.99774(16) 0.0224(2) 0.33949(14) 0.0524(5) Uani 1 d .
N1 N 0.64408(17) -0.0875(2) 0.03944(14) 0.0339(5) Uani 1 d .
C1 C 0.63123(19) 0.0310(2) 0.11641(16) 0.0297(5) Uani 1 d .
C2 C 0.71165(19) 0.0015(2) 0.21365(16) 0.0309(5) Uani 1 d .
C3 C 0.6835(2) -0.1545(3) 0.25551(18) 0.0441(6) Uani 1 d .
H3A H 0.7433 -0.1791 0.3095 0.053 Uiso 1 calc R
H3B H 0.6090 -0.1483 0.2850 0.053 Uiso 1 calc R
C4 C 0.6764(3) -0.2830(3) 0.1793(2) 0.0507(7) Uani 1 d .
H4A H 0.6353 -0.3673 0.2066 0.061 Uiso 1 calc R
H4B H 0.7553 -0.3161 0.1686 0.061 Uiso 1 calc R
C5 C 0.6125(2) -0.2363(3) 0.0777(2) 0.0458(7) Uani 1 d .
H5A H 0.6281 -0.3115 0.0276 0.055 Uiso 1 calc R
H5B H 0.5286 -0.2374 0.0843 0.055 Uiso 1 calc R
C6 C 0.7548(2) -0.0876(3) -0.00905(17) 0.0393(6) Uani 1 d .
H6A H 0.7722 0.0164 -0.0245 0.047 Uiso 1 calc R
H6B H 0.7397 -0.1393 -0.0733 0.047 Uiso 1 calc R
C7 C 0.8670(2) -0.1554(3) 0.04385(18) 0.0431(6) Uani 1 d .
H7A H 0.9298 -0.1377 0.0006 0.052 Uiso 1 calc R
H7B H 0.8556 -0.2635 0.0467 0.052 Uiso 1 calc R
C8 C 0.9111(2) -0.1031(3) 0.15048(17) 0.0353(6) Uani 1 d .
H8 H 0.9113 -0.1908 0.1953 0.042 Uiso 1 calc R
C9 C 0.84421(19) 0.0244(2) 0.19914(16) 0.0310(5) Uani 1 d .
C10 C 0.8964(2) 0.0448(3) 0.30922(18) 0.0384(6) Uani 1 d .
C11 C 0.8026(2) 0.0978(3) 0.37193(18) 0.0497(7) Uani 1 d .
H11A H 0.8259 0.1903 0.4071 0.060 Uiso 1 calc R
H11B H 0.7853 0.0222 0.4212 0.060 Uiso 1 calc R
C12 C 0.6964(2) 0.1242(3) 0.29504(17) 0.0408(6) Uani 1 d .
H12 H 0.6227 0.1098 0.3263 0.049 Uiso 1 calc R
C13 C 0.7012(2) 0.2819(3) 0.24717(19) 0.0447(6) Uani 1 d .
H13A H 0.6233 0.3263 0.2411 0.054 Uiso 1 calc R
H13B H 0.7527 0.3465 0.2902 0.054 Uiso 1 calc R
C14 C 0.7465(2) 0.2703(2) 0.14328(18) 0.0370(6) Uani 1 d .
H14 H 0.7594 0.3714 0.1168 0.044 Uiso 1 calc R
C15 C 0.6531(2) 0.1895(2) 0.07475(17) 0.0349(6) Uani 1 d .
H15A H 0.6786 0.1814 0.0072 0.042 Uiso 1 calc R
H15B H 0.5806 0.2470 0.0706 0.042 Uiso 1 calc R
C16 C 0.8600(2) 0.1805(2) 0.14736(17) 0.0343(5) Uani 1 d .
H16A H 0.9223 0.2364 0.1851 0.041 Uiso 1 calc R
H16B H 0.8822 0.1651 0.0793 0.041 Uiso 1 calc R

loop_
_atom_site_aniso_label
_atom_site_aniso_U_11
_atom_site_aniso_U_22
_atom_site_aniso_U_33
_atom_site_aniso_U_23
_atom_site_aniso_U_13
_atom_site_aniso_U_12
O1 0.0258(9) 0.0581(11) 0.0398(10) 0.0031(8) 0.0013(7) -0.0016(8)
O2 0.0284(10) 0.0647(12) 0.0573(12) -0.0050(9) 0.0003(8) 0.0062(8)
O3 0.0423(12) 0.0603(12) 0.0506(11) -0.0059(9) -0.0181(9) 0.0077(9)
N1 0.0337(11) 0.0331(10) 0.0339(10) -0.0034(8) -0.0030(8) -0.0028(8)
C1 0.0237(12) 0.0354(12) 0.0294(11) 0.0016(9) 0.0001(9) -0.0024(9)
C2 0.0294(12) 0.0360(12) 0.0270(11) 0.0025(9) 0.0004(9) 0.0000(10)
C3 0.0423(15) 0.0486(15) 0.0400(13) 0.0151(11) -0.0032(11) -0.0076(12)
C4 0.0515(17) 0.0363(13) 0.0619(18) 0.0128(12) -0.0074(13) -0.0127(12)
C5 0.0456(15) 0.0336(12) 0.0557(16) 0.0007(11) -0.0093(12) -0.0069(11)
C6 0.0380(14) 0.0484(14) 0.0307(12) -0.0075(10) -0.0009(10) 0.0024(11)
C7 0.0393(14) 0.0461(14) 0.0436(14) -0.0100(11) 0.0030(11) 0.0094(12)
C8 0.0276(12) 0.0372(12) 0.0404(13) 0.0016(10) 0.0002(9) 0.0046(10)
C9 0.0256(12) 0.0365(12) 0.0298(11) -0.0007(9) -0.0032(9) 0.0011(9)
C10 0.0376(14) 0.0406(13) 0.0351(13) 0.0037(10) -0.0076(10) -0.0004(10)
C11 0.0475(16) 0.0687(18) 0.0315(12) -0.0078(12) -0.0045(11) 0.0003(14)
C12 0.0317(13) 0.0590(16) 0.0319(12) -0.0055(11) 0.0039(10) 0.0033(11)
C13 0.0365(14) 0.0445(14) 0.0521(15) -0.0135(11) -0.0015(11) 0.0054(11)
C14 0.0343(13) 0.0283(11) 0.0470(14) 0.0007(10) -0.0045(10) -0.0005(10)
C15 0.0334(13) 0.0327(12) 0.0373(12) 0.0045(9) -0.0040(9) 0.0023(10)
C16 0.0320(13) 0.0323(12) 0.0378(12) 0.0029(9) -0.0005(9) -0.0043(10)

loop_
_atom_type_symbol
_atom_type_description
_atom_type_scat_dispersion_real
_atom_type_scat_dispersion_imag
_atom_type_scat_source
C C 0.0033 0.0016 'International Tables Vol C Tables 4.2.6.8 and 6.1.1.4'
H H 0.0000 0.0000 'International Tables Vol C Tables 4.2.6.8 and 6.1.1.4'
N N 0.0061 0.0033 'International Tables Vol C Tables 4.2.6.8 and 6.1.1.4'
O O 0.0106 0.0060 'International Tables Vol C Tables 4.2.6.8 and 6.1.1.4'

loop_
_geom_angle_atom_site_label_1
_geom_angle_atom_site_label_2
_geom_angle_atom_site_label_3
_geom_angle
C1 O1 H1 109.5
C8 O2 H2 109.5
C5 N1 C1 110.89(19)
C6 N1 C1 116.36(18)
C6 N1 C5 113.5(2)
O1 C1 N1 106.70(17)
O1 C1 C2 106.18(18)
O1 C1 C15 109.60(18)
N1 C1 C2 111.65(17)
N1 C1 C15 111.80(18)
C2 C1 C15 110.66(17)
C1 C2 C9 112.85(18)
C1 C2 C12 111.61(18)
C3 C2 C1 109.16(17)
C3 C2 C9 113.56(18)
C3 C2 C12 109.88(19)
C12 C2 C9 99.51(17)
C2 C3 H3A 108.3
C2 C3 H3B 108.3
H3A C3 H3B 107.4
C4 C3 C2 115.8(2)
C4 C3 H3A 108.3
C4 C3 H3B 108.3
C3 C4 H4A 109.2
C3 C4 H4B 109.2
C3 C4 C5 112.0(2)
H4A C4 H4B 107.9
C5 C4 H4A 109.2
C5 C4 H4B 109.2
N1 C5 C4 115.72(19)
N1 C5 H5A 108.3
N1 C5 H5B 108.3
C4 C5 H5A 108.3
C4 C5 H5B 108.3
H5A C5 H5B 107.4
N1 C6 H6A 107.0
N1 C6 H6B 107.0
N1 C6 C7 121.2(2)
H6A C6 H6B 106.8
C7 C6 H6A 107.0
C7 C6 H6B 107.0
C6 C7 H7A 107.4
C6 C7 H7B 107.4
C6 C7 C8 119.9(2)
H7A C7 H7B 106.9
C8 C7 H7A 107.4
C8 C7 H7B 107.4
O2 C8 C7 106.0(2)
O2 C8 H8 107.7
O2 C8 C9 108.98(18)
C7 C8 H8 107.7
C7 C8 C9 118.42(18)
C9 C8 H8 107.7
C2 C9 C16 108.76(17)
C8 C9 C2 118.72(18)
C8 C9 C16 112.71(19)
C10 C9 C2 101.30(18)
C10 C9 C8 108.68(18)
C10 C9 C16 105.27(17)
O3 C10 C9 125.1(2)
O3 C10 C11 125.6(2)
C11 C10 C9 109.4(2)
C10 C11 H11A 111.0
C10 C11 H11B 111.0
C10 C11 C12 104.00(19)
H11A C11 H11B 109.0
C12 C11 H11A 111.0
C12 C11 H11B 111.0
C2 C12 H12 110.9
C11 C12 C2 102.97(19)
C11 C12 H12 110.9
C11 C12 C13 111.0(2)
C13 C12 C2 109.86(19)
C13 C12 H12 110.9
C12 C13 H13A 109.7
C12 C13 H13B 109.7
H13A C13 H13B 108.2
C14 C13 C12 109.89(19)
C14 C13 H13A 109.7
C14 C13 H13B 109.7
C13 C14 H14 109.8
C15 C14 C13 107.4(2)
C15 C14 H14 109.8
C15 C14 C16 108.95(19)
C16 C14 C13 111.23(19)
C16 C14 H14 109.8
C1 C15 H15A 109.6
C1 C15 H15B 109.6
C14 C15 C1 110.13(17)
C14 C15 H15A 109.6
C14 C15 H15B 109.6
H15A C15 H15B 108.1
C9 C16 H16A 109.6
C9 C16 H16B 109.6
C14 C16 C9 110.44(19)
C14 C16 H16A 109.6
C14 C16 H16B 109.6
H16A C16 H16B 108.1

loop_
_geom_bond_atom_site_label_1
_geom_bond_atom_site_label_2
_geom_bond_distance
O1 H1 0.8200
O1 C1 1.411(3)
O2 H2 0.8200
O2 C8 1.434(3)
O3 C10 1.208(3)
N1 C1 1.483(3)
N1 C5 1.472(3)
N1 C6 1.470(3)
C1 C2 1.538(3)
C1 C15 1.540(3)
C2 C3 1.537(3)
C2 C9 1.557(3)
C2 C12 1.555(3)
C3 H3A 0.9700
C3 H3B 0.9700
C3 C4 1.522(4)
C4 H4A 0.9700
C4 H4B 0.9700
C4 C5 1.532(4)
C5 H5A 0.9700
C5 H5B 0.9700
C6 H6A 0.9700
C6 H6B 0.9700
C6 C7 1.528(3)
C7 H7A 0.9700
C7 H7B 0.9700
C7 C8 1.531(3)
C8 H8 0.9800
C8 C9 1.540(3)
C9 C10 1.538(3)
C9 C16 1.564(3)
C10 C11 1.490(4)
C11 H11A 0.9700
C11 H11B 0.9700
C11 C12 1.532(3)
C12 H12 0.9800
C12 C13 1.541(4)
C13 H13A 0.9700
C13 H13B 0.9700
C13 C14 1.519(4)
C14 H14 0.9800
C14 C15 1.518(3)
C14 C16 1.518(3)
C15 H15A 0.9700
C15 H15B 0.9700
C16 H16A 0.9700
C16 H16B 0.9700

loop_
_geom_torsion_atom_site_label_1
_geom_torsion_atom_site_label_2
_geom_torsion_atom_site_label_3
_geom_torsion_atom_site_label_4
_geom_torsion
O1 C1 C2 C3 58.6(2)
O1 C1 C2 C9 -174.10(17)
O1 C1 C2 C12 -63.0(2)
O1 C1 C15 C14 115.9(2)
O2 C8 C9 C2 -179.77(17)
O2 C8 C9 C10 -64.9(2)
O2 C8 C9 C16 51.4(2)
O3 C10 C11 C12 173.8(2)
N1 C1 C2 C3 -57.3(2)
N1 C1 C2 C9 70.0(2)
N1 C1 C2 C12 -178.93(18)
N1 C1 C15 C14 -126.0(2)
N1 C6 C7 C8 -53.8(3)
C1 N1 C5 C4 -53.5(3)
C1 N1 C6 C7 79.7(3)
C1 C2 C3 C4 48.3(3)
C1 C2 C9 C8 -80.6(2)
C1 C2 C9 C10 160.59(18)
C1 C2 C9 C16 50.0(2)
C1 C2 C12 C11 -166.3(2)
C1 C2 C12 C13 -48.0(3)
C2 C1 C15 C14 -0.9(3)
C2 C3 C4 C5 -41.3(3)
C2 C9 C10 O3 157.1(2)
C2 C9 C10 C11 -23.5(2)
C2 C9 C16 C14 9.2(2)
C2 C12 C13 C14 -12.8(3)
C3 C2 C9 C8 44.3(3)
C3 C2 C9 C10 -74.5(2)
C3 C2 C9 C16 174.92(18)
C3 C2 C12 C11 72.5(2)
C3 C2 C12 C13 -169.24(19)
C3 C4 C5 N1 43.4(3)
C5 N1 C1 O1 -55.1(2)
C5 N1 C1 C2 60.5(2)
C5 N1 C1 C15 -174.89(18)
C5 N1 C6 C7 -50.7(3)
C6 N1 C1 O1 173.25(17)
C6 N1 C1 C2 -71.2(2)
C6 N1 C1 C15 53.4(2)
C6 N1 C5 C4 79.6(3)
C6 C7 C8 O2 -126.3(2)
C6 C7 C8 C9 -3.6(3)
C7 C8 C9 C2 59.0(3)
C7 C8 C9 C10 173.9(2)
C7 C8 C9 C16 -69.8(3)
C8 C9 C10 O3 31.3(3)
C8 C9 C10 C11 -149.3(2)
C8 C9 C16 C14 142.99(19)
C9 C2 C3 C4 -78.6(3)
C9 C2 C12 C11 -47.0(2)
C9 C2 C12 C13 71.3(2)
C9 C10 C11 C12 -5.6(3)
C10 C9 C16 C14 -98.7(2)
C10 C11 C12 C2 32.8(3)
C10 C11 C12 C13 -84.7(2)
C11 C12 C13 C14 100.4(2)
C12 C2 C3 C4 171.0(2)
C12 C2 C9 C8 160.99(19)
C12 C2 C9 C10 42.2(2)
C12 C2 C9 C16 -68.4(2)
C12 C13 C14 C15 68.2(2)
C12 C13 C14 C16 -50.9(3)
C13 C14 C15 C1 -60.2(2)
C13 C14 C16 C9 52.9(2)
C15 C1 C2 C3 177.5(2)
C15 C1 C2 C9 -55.2(2)
C15 C1 C2 C12 55.8(3)
C15 C14 C16 C9 -65.3(2)
C16 C9 C10 O3 -89.7(3)
C16 C9 C10 C11 89.7(2)
C16 C14 C15 C1 60.4(3)
